data_1542094
loop_
_publ_author_name
'Thirion, F.'
'Steinmetz, J.'
'Venturini, G.'
'Malaman, B.'
'Roques, B.'

_publ_section_title
;
 Structures cristallines de Zr6 Cu8 Si12 et Hf2 Cu Ge4 et caracterisation
 d'une famille de composes semimetalliques "pseudolamellaires" de formule
 Zr Si2 Cux ou x= 0.5, 1 et 1.33
;
_journal_name_full 'Journal of the Less-Common Metals'
_journal_page_first 47
_journal_page_last 54
_journal_volume 95
_journal_year 1983
_chemical_formula_sum 'Cu Ge4 Hf2'
_chemical_name_systematic 'Hf2 Cu Ge4'
_space_group_IT_number 63
_symmetry_space_group_name_Hall '-C 2c 2'
_symmetry_space_group_name_H-M 'C m c m'
_cell_angle_alpha 90
_cell_angle_beta 90
_cell_angle_gamma 90
_cell_formula_units_Z 4
_cell_length_a 3.758
_cell_length_b 32.94
_cell_length_c 3.749
_cell_volume 464.083
_citation_journal_id_ASTM JCOMAH
_cod_data_source_file Thirion_JCOMAH_1983_1855.cif
_cod_data_source_block Cu1Ge4Hf2
_cod_original_cell_volume 464.0831
_cod_original_formula_sum 'Cu1 Ge4 Hf2'
_cod_database_code 1542094

loop_
_symmetry_equiv_pos_as_xyz
x,y,z
-x,-y,z+1/2
x,-y,-z
-x,y,-z+1/2
-x,-y,-z
x,y,-z-1/2
-x,y,z
x,-y,z-1/2
x+1/2,y+1/2,z
-x+1/2,-y+1/2,z+1/2
x+1/2,-y+1/2,-z
-x+1/2,y+1/2,-z+1/2
-x+1/2,-y+1/2,-z
x+1/2,y+1/2,-z-1/2
-x+1/2,y+1/2,z
x+1/2,-y+1/2,z-1/2

loop_
_atom_site_label
_atom_site_type_symbol
_atom_site_fract_x
_atom_site_fract_y
_atom_site_fract_z
_atom_site_occupancy
_atom_site_U_iso_or_equiv
Cu1 Cu 0 0.75 0.25 1 0.0
Ge1 Ge 0 0.475 0.25 1 0.0
Ge4 Ge 0 0.204 0.25 1 0.0
Ge3 Ge 0 0.885 0.25 1 0.0
Ge2 Ge 0 0.615 0.25 1 0.0
Hf2 Hf 0 0.325 0.25 1 0.0
Hf1 Hf 0 0.05 0.25 1 0.0
